data_1529436
loop_
_publ_author_name
'V.V. Atuchin'
'O.D. Chimitova'
'T.A. Gavrilova'
'M.S. Molokeev'
'Sung-Jin Kim'
'N.V. Surovtsev'
'B.G. Bazarov'

_publ_section_title
;
 Synthesis, structural and vibrational properties of microcrystalline
 RbNd(MoO4)2
;
_journal_issue 1
_journal_name_full 'Journal of Crystal Growth'
_journal_page_first 683
_journal_page_last 686
_journal_paper_doi 10.1016/j.jcrysgro.2010.09.076
_journal_volume 318
_journal_year 2011
_chemical_formula_sum 'Mo2 Nd O8 Rb'
_space_group_IT_number 60
_symmetry_space_group_name_Hall '-P 2n 2ab'
_symmetry_space_group_name_H-M 'P b c n'
_cell_angle_alpha 90.000000
_cell_angle_beta 90.000000
_cell_angle_gamma 90.000000
_cell_formula_units_Z 4
_cell_length_a 5.1772(1)
_cell_length_b 18.7293(4)
_cell_length_c 8.2474(1)
_cell_volume 799.71(2)
_cod_data_source_file RbNdMo2O8.cif
_cod_data_source_block a
_cod_original_sg_symbol_Hall '-P 2N 2AB       '
_cod_original_sg_symbol_H-M Pbcn
_cod_database_code 1529436
_cod_database_fobs_code 1529436

loop_
_symmetry_equiv_pos_site_id
_symmetry_equiv_pos_as_xyz
1 'x, y, z'
2 '1/2-x, 1/2-y, 1/2+z'
3 '1/2+x, 1/2-y, -z'
4 '-x, y, 1/2-z'
5 '-x, -y, -z'
6 '1/2+x, 1/2+y, 1/2-z'
7 '1/2-x, 1/2+y, z'
8 'x, -y, 1/2+z'

loop_
_atom_site_label
_atom_site_type_symbol
_atom_site_fract_x
_atom_site_fract_y
_atom_site_fract_z
_atom_site_U_iso_or_equiv
_atom_site_occupancy
_atom_site_adp_type
Rb RB 0.50000 0.2675(2) 0.25000 0.035(2) 1.00000 Uiso
Nd ND 0.00000 0.0086(1) 0.25000 0.025(1) 1.00000 Uiso
Mo MO 0.5214(8) 0.1014(1) 0.9791(3) 0.022(1) 1.00000 Uiso
O1 O 0.733(3) 0.103(1) 0.142(3) 0.017(8) 1.00000 Uiso
O2 O 0.731(3) 0.097(1) 0.817(2) 0.012(8) 1.00000 Uiso
O3 O 0.261(4) 0.035(1) 0.011(5) 0.07(1) 1.00000 Uiso
O4 O 0.411(4) 0.189(1) 0.979(2) 0.043(8) 1.00000 Uiso

loop_
_atom_type_symbol
_atom_type_scat_dispersion_real
_atom_type_scat_dispersion_imag
RB -0.46880 1.60790
ND -3.18070 10.90790
MO -0.04830 2.73390
O 0.04920 0.03220
